data_2107034
loop_
_publ_author_name
'Lebioda, L.'
'Lewinski, K.'

_publ_section_title
;
 Structure of Diaquatetrakis(urea)magnesium Bromide
;
_journal_name_full 'Acta Crystallographica B (24,1968-38,1982)'
_journal_page_first 693
_journal_page_last 695
_journal_volume 36
_journal_year 1980
_chemical_formula_sum 'C4 H20 Br2 Mg N8 O6'
_chemical_name_systematic '(Mg (C O (N H2)2)4 (H2 O)2) Br2'
_space_group_IT_number 14
_symmetry_space_group_name_Hall '-P 2ybc'
_symmetry_space_group_name_H-M 'P 1 21/c 1'
_cell_angle_alpha 90
_cell_angle_beta 103.52
_cell_angle_gamma 90
_cell_formula_units_Z 2
_cell_length_a 8.455
_cell_length_b 11.206
_cell_length_c 9.127
_cell_volume 840.790
_citation_journal_id_ASTM ACBCAR
_cod_data_source_file Lebioda_ACBCAR_1980_1024.cif
_cod_data_source_block C4H20Br2Mg1N8O6
_cod_original_cell_volume 840.7897
_cod_original_formula_sum 'C4 H20 Br2 Mg1 N8 O6'
_cod_database_code 2107034

loop_
_symmetry_equiv_pos_as_xyz
x,y,z
-x,y+1/2,-z+1/2
-x,-y,-z
x,-y-1/2,z-1/2

loop_
_atom_site_label
_atom_site_type_symbol
_atom_site_fract_x
_atom_site_fract_y
_atom_site_fract_z
_atom_site_occupancy
_atom_site_U_iso_or_equiv
H7 H+1 0.728 0.029 -0.338 1 0.0
H9 H+1 0.661 0.19 0.051 1 0.0
Br1 Br-1 0.14153 0.69307 0.06486 1 0.0
O1 O-2 0.4229 0.0989 -0.1925 1 0.0
O3 O-2 0.6048 0.1594 0.1009 1 0.0
C1 C+4 0.2924 0.1327 -0.2776 1 0.0
N3 N-3 0.9197 -0.0778 -0.1747 1 0.0
C2 C+4 0.7712 -0.0341 -0.1786 1 0.0
H6 H+1 0.97 -0.121 -0.091 1 0.0
H4 H+1 0.152 0.09 -0.155 1 0.0
O2 O-2 0.7167 -0.0347 -0.0623 1 0.0
H10 H+1 0.652 0.164 0.193 1 0.0
N1 N-3 0.2916 0.1791 -0.4131 1 0.0
Mg1 Mg+2 0.5 0 0 1 0.0
H2 H+1 0.368 0.211 -0.423 1 0.0
H8 H+1 0.598 0.047 -0.305 1 0.0
N4 N-3 0.6857 0.0098 -0.307 1 0.0
H5 H+1 0.946 -0.089 -0.255 1 0.0
H1 H+1 0.202 0.207 -0.465 1 0.0
H3 H+1 0.07 0.139 -0.3 1 0.0
N2 N-3 0.1519 0.1228 -0.2383 1 0.0
